data_7231955
loop_
_publ_author_name
'Tang, Jie'
'Yao, Pengfei'
'Wang, Lina'
'Bian, Hedong'
'Luo, Meiyi'
'Huang, Fuping'

_publ_section_title
;
 Schiff base complex conjugates of bovine serum albumin as artificial
 metalloenzymes for eco-friendly enantioselective sulfoxidation
;
_journal_issue 71
_journal_name_full 'RSC Advances'
_journal_page_first 40720
_journal_paper_doi 10.1039/C8RA07113F
_journal_volume 8
_journal_year 2018
_chemical_formula_moiety '0.5(C58 H40 Cr2 N4 O14 S2)'
_chemical_formula_sum 'C29 H20 Cr N2 O7 S'
_chemical_formula_weight 592.53
_chemical_name_systematic
;
 ? 
;
_space_group_crystal_system orthorhombic
_space_group_IT_number 62
_space_group_name_Hall '-P 2ac 2n'
_space_group_name_H-M_alt 'P n m a'
_symmetry_space_group_name_Hall '-P 2ac 2n'
_symmetry_space_group_name_H-M 'P n m a'
_atom_sites_solution_hydrogens geom
_atom_sites_solution_primary direct
_atom_sites_solution_secondary difmap
_audit_creation_date 2018-07-07
_audit_creation_method
;
  Olex2 1.2-ac2
  (compiled 2012.03.06 svn.r2239, GUI svn.r4109)
;
_audit_update_record
;
2018-07-09 deposited with the CCDC.
2018-11-23 downloaded from the CCDC.
;
_cell_angle_alpha 90.00
_cell_angle_beta 90.00
_cell_angle_gamma 90.00
_cell_formula_units_Z 4
_cell_length_a 8.3302(9)
_cell_length_b 23.634(3)
_cell_length_c 12.8113(14)
_cell_measurement_reflns_used 2977
_cell_measurement_temperature 296(2)
_cell_measurement_theta_max 21.29
_cell_measurement_theta_min 2.92
_cell_volume 2522.2(5)
_computing_molecular_graphics
;
O. V. Dolomanov, L. J. Bourhis, R. J. Gildea, J. A. K. Howard and H. Puschmann,
OLEX2: a complete structure solution, refinement and analysis program.
J. Appl. Cryst. (2009). 42, 339-341.
;
_computing_publication_material
;
O. V. Dolomanov, L. J. Bourhis, R. J. Gildea, J. A. K. Howard and H. Puschmann,
OLEX2: a complete structure solution, refinement and analysis program.
J. Appl. Cryst. (2009). 42, 339-341.
;
_computing_structure_refinement
;
XL, G.M. Sheldrick, Acta Cryst.
(2008). A64, 112-122
;
_computing_structure_solution
;
SHELXS, G.M. Sheldrick, Acta Cryst.
(2008). A64, 112-122
;
_diffrn_ambient_temperature 296.15
_diffrn_measured_fraction_theta_full 0.997
_diffrn_measured_fraction_theta_max 0.997
_diffrn_measurement_device_type 'Bruker APEX-II CCD'
_diffrn_measurement_method '\f and \w scans'
_diffrn_radiation_monochromator graphite
_diffrn_radiation_type MoK\a
_diffrn_radiation_wavelength 0.71073
_diffrn_reflns_av_R_equivalents 0.0687
_diffrn_reflns_av_unetI/netI 0.0311
_diffrn_reflns_limit_h_max 9
_diffrn_reflns_limit_h_min -9
_diffrn_reflns_limit_k_max 28
_diffrn_reflns_limit_k_min -28
_diffrn_reflns_limit_l_max 15
_diffrn_reflns_limit_l_min -15
_diffrn_reflns_number 25432
_diffrn_reflns_theta_full 25.00
_diffrn_reflns_theta_max 25.00
_diffrn_reflns_theta_min 1.72
_diffrn_source 'fine-focus sealed tube'
_diffrn_source_current 30.0
_diffrn_source_power 1.5
_diffrn_source_voltage 50.0
_diffrn_standards_number 0
_exptl_absorpt_coefficient_mu 0.591
_exptl_absorpt_correction_type none
_exptl_crystal_colour green
_exptl_crystal_density_diffrn 1.560
_exptl_crystal_density_method 'not measured'
_exptl_crystal_description block
_exptl_crystal_F_000 1216
_refine_diff_density_max 0.309
_refine_diff_density_min -0.424
_refine_diff_density_rms 0.052
_refine_ls_extinction_method none
_refine_ls_goodness_of_fit_ref 1.061
_refine_ls_hydrogen_treatment mixed
_refine_ls_matrix_type full
_refine_ls_number_parameters 209
_refine_ls_number_reflns 2266
_refine_ls_number_restraints 0
_refine_ls_restrained_S_all 1.061
_refine_ls_R_factor_all 0.0758
_refine_ls_R_factor_gt 0.0476
_refine_ls_shift/su_max 0.000
_refine_ls_shift/su_mean 0.000
_refine_ls_structure_factor_coef Fsqd
_refine_ls_weighting_details 'calc w=1/[\s^2^(Fo^2^)+(0.0652P)^2^+1.3216P] where P=(Fo^2^+2Fc^2^)/3'
_refine_ls_weighting_scheme calc
_refine_ls_wR_factor_gt 0.1251
_refine_ls_wR_factor_ref 0.1370
_reflns_number_gt 1605
_reflns_number_total 2266
_reflns_threshold_expression >2sigma(I)
_cod_data_source_file c8ra07113f2.cif
_cod_data_source_block aaaa
_cod_database_code 7231955

loop_
_space_group_symop_id
_space_group_symop_operation_xyz
1 'x, y, z'
2 '-x+1/2, -y, z+1/2'
3 'x+1/2, -y+1/2, -z+1/2'
4 '-x, y+1/2, -z'
5 '-x, -y, -z'
6 'x-1/2, y, -z-1/2'
7 '-x-1/2, y-1/2, z-1/2'
8 'x, -y-1/2, z'

loop_
_atom_site_label
_atom_site_type_symbol
_atom_site_fract_x
_atom_site_fract_y
_atom_site_fract_z
_atom_site_U_iso_or_equiv
_atom_site_adp_type
_atom_site_occupancy
_atom_site_symmetry_multiplicity
_atom_site_calc_flag
_atom_site_refinement_flags
Cr1 Cr 0.01459(8) 0.2500 0.38643(5) 0.0526(3) Uani 1 2 d S
S1 S 0.00365(19) 0.30895(7) 0.91087(10) 0.0479(4) Uani 0.50 1 d P
O1 O -0.0781(6) 0.3609(2) 0.8918(3) 0.0715(14) Uani 0.50 1 d P
O2 O 0.1660(5) 0.31641(19) 0.9505(3) 0.0608(12) Uani 0.50 1 d P
O3 O -0.0848(5) 0.26880(18) 0.9757(3) 0.0653(18) Uani 0.50 1 d P
O4 O 0.2482(3) 0.2500 0.3564(2) 0.0610(9) Uani 1 2 d S
H4A H 0.2681 0.2304 0.3017 0.091 Uiso 0.50 1 d PR
H4B H 0.2990 0.2318 0.4043 0.091 Uiso 0.50 1 d PR
O5 O -0.2205(4) 0.2500 0.4154(3) 0.0897(13) Uani 1 2 d S
O6 O -0.0206(3) 0.31024(13) 0.28913(17) 0.0775(8) Uani 1 1 d .
N1 N 0.0508(3) 0.30527(12) 0.50134(17) 0.0497(7) Uani 1 1 d .
C1 C -0.309(2) 0.3035(6) 0.4203(9) 0.181(7) Uani 0.50 1 d P
H1A H -0.4122 0.3002 0.3856 0.217 Uiso 0.50 1 calc PR
H1B H -0.2485 0.3337 0.3875 0.217 Uiso 0.50 1 calc PR
C2 C 0.0284(4) 0.27896(15) 0.7889(2) 0.0557(8) Uani 1 1 d .
C3 C 0.0367(4) 0.30823(15) 0.6957(2) 0.0600(9) Uani 1 1 d .
H3 H 0.0349 0.3476 0.6961 0.072 Uiso 1 1 calc R
C4 C 0.0478(4) 0.27957(14) 0.6017(2) 0.0484(7) Uani 1 1 d .
C5 C 0.0812(4) 0.35874(15) 0.4890(2) 0.0565(8) Uani 1 1 d .
H5 H 0.1086 0.3793 0.5483 0.068 Uiso 1 1 calc R
C6 C 0.0760(4) 0.38877(16) 0.3921(2) 0.0599(9) Uani 1 1 d .
C7 C 0.1217(4) 0.44784(17) 0.3910(3) 0.0664(10) Uani 1 1 d .
C8 C 0.1961(5) 0.47603(17) 0.4748(3) 0.0770(11) Uani 1 1 d .
H8 H 0.2182 0.4560 0.5357 0.092 Uiso 1 1 calc R
C9 C 0.2366(5) 0.53196(18) 0.4692(4) 0.0893(13) Uani 1 1 d .
H9 H 0.2840 0.5493 0.5266 0.107 Uiso 1 1 calc R
C10 C 0.2086(6) 0.5634(2) 0.3795(4) 0.0970(15) Uani 1 1 d .
H10 H 0.2375 0.6013 0.3760 0.116 Uiso 1 1 calc R
C11 C 0.1373(6) 0.5371(2) 0.2965(4) 0.0935(15) Uani 1 1 d .
H11 H 0.1180 0.5580 0.2362 0.112 Uiso 1 1 calc R
C12 C 0.0925(5) 0.48033(19) 0.2986(3) 0.0760(12) Uani 1 1 d .
C13 C 0.0215(6) 0.4535(2) 0.2121(3) 0.0929(15) Uani 1 1 d .
H13 H -0.0024 0.4751 0.1534 0.111 Uiso 1 1 calc R
C14 C -0.0129(5) 0.3982(2) 0.2107(3) 0.0915(14) Uani 1 1 d .
H14 H -0.0557 0.3822 0.1505 0.110 Uiso 1 1 calc R
C15 C 0.0149(4) 0.3633(2) 0.2997(3) 0.0687(11) Uani 1 1 d .

loop_
_atom_site_aniso_label
_atom_site_aniso_U_11
_atom_site_aniso_U_22
_atom_site_aniso_U_33
_atom_site_aniso_U_23
_atom_site_aniso_U_13
_atom_site_aniso_U_12
Cr1 0.0482(4) 0.0821(6) 0.0274(4) 0.000 -0.0040(3) 0.000
S1 0.0481(9) 0.0651(10) 0.0304(7) -0.0003(6) 0.0037(6) 0.0066(8)
O1 0.090(4) 0.077(3) 0.047(3) -0.004(2) 0.005(2) 0.038(3)
O2 0.059(3) 0.075(3) 0.049(3) -0.007(2) -0.006(2) -0.001(2)
O3 0.065(2) 0.094(5) 0.037(2) 0.005(2) 0.0145(18) -0.005(2)
O4 0.0511(18) 0.102(3) 0.0298(15) 0.000 0.0045(13) 0.000
O5 0.052(2) 0.121(4) 0.096(3) 0.000 -0.003(2) 0.000
O6 0.100(2) 0.092(2) 0.0406(13) 0.0084(13) -0.0196(12) 0.0144(16)
N1 0.0536(16) 0.0686(19) 0.0269(12) 0.0058(12) -0.0001(10) 0.0090(13)
C1 0.252(19) 0.161(13) 0.130(11) 0.012(10) 0.001(11) -0.113(13)
C2 0.063(2) 0.076(2) 0.0282(15) -0.0007(13) 0.0022(13) 0.0081(16)
C3 0.079(2) 0.065(2) 0.0359(16) -0.0012(15) -0.0007(16) 0.0174(18)
C4 0.0494(17) 0.0677(18) 0.0281(14) 0.0023(13) 0.0038(12) 0.0071(14)
C5 0.065(2) 0.068(2) 0.0370(16) 0.0029(16) 0.0018(15) 0.0130(18)
C6 0.060(2) 0.074(2) 0.0453(18) 0.0161(17) 0.0033(15) 0.0179(18)
C7 0.067(2) 0.077(3) 0.055(2) 0.0144(19) 0.0122(18) 0.0223(19)
C8 0.086(3) 0.074(3) 0.072(2) 0.018(2) 0.001(2) 0.008(2)
C9 0.097(3) 0.077(3) 0.095(3) 0.009(3) 0.009(3) 0.007(2)
C10 0.099(3) 0.066(3) 0.126(4) 0.025(3) 0.030(3) 0.019(2)
C11 0.107(4) 0.087(3) 0.087(3) 0.034(3) 0.026(3) 0.035(3)
C12 0.079(3) 0.080(3) 0.070(3) 0.028(2) 0.017(2) 0.030(2)
C13 0.106(4) 0.114(4) 0.058(3) 0.033(3) -0.004(2) 0.037(3)
C14 0.113(4) 0.109(4) 0.052(2) 0.024(2) -0.019(2) 0.028(3)
C15 0.068(2) 0.096(3) 0.0417(18) 0.0141(19) -0.0022(17) 0.027(2)

loop_
_atom_type_symbol
_atom_type_description
_atom_type_scat_dispersion_real
_atom_type_scat_dispersion_imag
_atom_type_scat_source
C C 0.0033 0.0016 'International Tables Vol C Tables 4.2.6.8 and 6.1.1.4'
H H 0.0000 0.0000 'International Tables Vol C Tables 4.2.6.8 and 6.1.1.4'
Cr Cr 0.3209 0.6236 'International Tables Vol C Tables 4.2.6.8 and 6.1.1.4'
N N 0.0061 0.0033 'International Tables Vol C Tables 4.2.6.8 and 6.1.1.4'
O O 0.0106 0.0060 'International Tables Vol C Tables 4.2.6.8 and 6.1.1.4'
S S 0.1246 0.1234 'International Tables Vol C Tables 4.2.6.8 and 6.1.1.4'

loop_
_geom_angle_atom_site_label_1
_geom_angle_atom_site_label_2
_geom_angle_atom_site_label_3
_geom_angle
_geom_angle_site_symmetry_1
_geom_angle_site_symmetry_3
O4 Cr1 O5 179.57(15) . .
O4 Cr1 N1 89.69(10) . 8_565
O4 Cr1 N1 89.69(10) . .
O6 Cr1 O4 91.38(10) 8_565 .
O6 Cr1 O4 91.38(10) . .
O6 Cr1 O5 88.34(12) . .
O6 Cr1 O5 88.34(12) 8_565 .
O6 Cr1 O6 96.06(17) 8_565 .
O6 Cr1 N1 172.87(11) . 8_565
O6 Cr1 N1 90.96(11) 8_565 8_565
O6 Cr1 N1 172.87(11) 8_565 .
O6 Cr1 N1 90.96(11) . .
N1 Cr1 O5 90.63(12) . .
N1 Cr1 O5 90.63(12) 8_565 .
N1 Cr1 N1 81.99(15) . 8_565
O1 S1 O2 113.5(3) . .
O1 S1 O3 114.6(3) . .
O1 S1 O3 129.8(3) . 8_565
O1 S1 C2 104.8(2) . .
O2 S1 O3 110.4(3) . .
O2 S1 O3 106.7(2) . 8_565
O2 S1 C2 104.7(2) . .
O3 S1 O3 18.34(19) . 8_565
O3 S1 C2 107.9(2) . .
C2 S1 O3 92.27(17) . 8_565
S1 O2 C1 115.6(7) . 6_657
S1 O3 S1 99.4(2) . 8_565
O3 O3 S1 130.52(17) 8_565 .
O3 O3 S1 31.14(11) 8_565 8_565
C1 O5 Cr1 120.2(6) 8_565 .
C1 O5 Cr1 120.2(6) . .
C1 O5 C1 119.3(13) 8_565 .
C15 O6 Cr1 128.1(2) . .
C4 N1 Cr1 112.7(2) . .
C5 N1 Cr1 125.3(2) . .
C5 N1 C4 121.9(3) . .
O5 C1 O2 104.9(9) . 6_557
C2 C2 S1 114.22(13) 8_565 .
C2 C2 C3 120.0(2) 8_565 .
C3 C2 S1 125.6(3) . .
C2 C3 C4 120.7(3) . .
C3 C4 N1 125.3(3) . .
C3 C4 C4 119.3(2) . 8_565
C4 C4 N1 115.28(17) 8_565 .
N1 C5 C6 125.6(3) . .
C5 C6 C7 118.6(3) . .
C15 C6 C5 121.6(4) . .
C15 C6 C7 119.6(3) . .
C8 C7 C6 124.4(3) . .
C8 C7 C12 116.8(4) . .
C12 C7 C6 118.7(4) . .
C9 C8 C7 121.8(4) . .
C8 C9 C10 121.3(5) . .
C11 C10 C9 118.4(5) . .
C10 C11 C12 122.5(4) . .
C11 C12 C7 119.2(5) . .
C11 C12 C13 122.0(4) . .
C13 C12 C7 118.8(4) . .
C14 C13 C12 122.7(4) . .
C13 C14 C15 121.3(4) . .
O6 C15 C6 125.3(3) . .
O6 C15 C14 116.1(4) . .
C6 C15 C14 118.6(4) . .

loop_
_geom_bond_atom_site_label_1
_geom_bond_atom_site_label_2
_geom_bond_distance
_geom_bond_site_symmetry_2
Cr1 O4 1.983(3) .
Cr1 O5 1.994(4) .
Cr1 O6 1.915(3) 8_565
Cr1 O6 1.915(3) .
Cr1 N1 1.991(3) .
Cr1 N1 1.991(3) 8_565
S1 O1 1.425(5) .
S1 O2 1.455(5) .
S1 O3 1.461(4) .
S1 O3 2.147(5) 8_565
S1 C2 1.728(3) .
O2 C1 1.696(12) 6_657
O3 S1 2.147(5) 8_565
O3 O3 0.889(9) 8_565
O5 C1 1.466(18) 8_565
O5 C1 1.466(18) .
O6 C15 1.296(5) .
N1 C4 1.422(4) .
N1 C5 1.299(4) .
C1 O2 1.696(12) 6_557
C2 C2 1.369(7) 8_565
C2 C3 1.382(4) .
C3 C4 1.384(4) .
C4 C4 1.398(7) 8_565
C5 C6 1.431(4) .
C6 C7 1.447(5) .
C6 C15 1.422(5) .
C7 C8 1.407(5) .
C7 C12 1.431(5) .
C8 C9 1.366(5) .
C9 C10 1.387(6) .
C10 C11 1.367(6) .
C11 C12 1.393(6) .
C12 C13 1.407(6) .
C13 C14 1.339(6) .
C14 C15 1.425(5) .
